data_7049207
loop_
_publ_author_name
'Song, Jintong'
'Wang, Man'
'Xu, Xuemei'
'Qu, Lang'
'Zhou, Xiangge'
'Xiang, Haifeng'

_publ_section_title
;
 1D-helical platinum(ii) complexes bearing metal-induced chirality,
 aggregation-induced red phosphorescence, and circularly polarized
 luminescence.
;
_journal_issue 13
_journal_name_full 'Dalton transactions (Cambridge, England : 2003)'
_journal_page_first 4420
_journal_page_last 4428
_journal_paper_doi 10.1039/c8dt03615b
_journal_volume 48
_journal_year 2019
_chemical_absolute_configuration ad
_chemical_formula_moiety 'C60 H38 N4 O2 Pt2, 2(C2 H6 O)'
_chemical_formula_sum 'C64 H50 N4 O4 Pt2'
_chemical_formula_weight 1329.26
_space_group_crystal_system tetragonal
_space_group_IT_number 95
_space_group_name_Hall 'P 4cw 2c'
_space_group_name_H-M_alt 'P 43 2 2'
_symmetry_space_group_name_Hall 'P 4cw 2c'
_symmetry_space_group_name_H-M 'P 43 2 2'
_atom_sites_solution_hydrogens mixed
_atom_sites_solution_primary dual
_audit_creation_date 2018-12-16
_audit_creation_method
;
Olex2 1.2
(compiled 2018.05.29 svn.r3508 for OlexSys, GUI svn.r5506)
;
_audit_update_record
;
2018-12-25 deposited with the CCDC.    2019-02-27 downloaded from the CCDC.
;
_cell_angle_alpha 90
_cell_angle_beta 90
_cell_angle_gamma 90
_cell_formula_units_Z 4
_cell_length_a 11.3937(3)
_cell_length_b 11.3937(3)
_cell_length_c 41.0779(14)
_cell_measurement_reflns_used 4148
_cell_measurement_temperature 293(2)
_cell_measurement_theta_max 28.0780
_cell_measurement_theta_min 3.4820
_cell_volume 5332.6(3)
_computing_cell_refinement
;
CrysAlisPro, Agilent Technologies,
Version 1.171.37.35 (release 13-08-2014 CrysAlis171 .NET)
(compiled Aug 13 2014,18:06:01)
;
_computing_data_collection
;
CrysAlisPro, Agilent Technologies,
Version 1.171.37.35 (release 13-08-2014 CrysAlis171 .NET)
(compiled Aug 13 2014,18:06:01)
;
_computing_data_reduction
;
CrysAlisPro, Agilent Technologies,
Version 1.171.37.35 (release 13-08-2014 CrysAlis171 .NET)
(compiled Aug 13 2014,18:06:01)
;
_computing_molecular_graphics 'Olex2 (Dolomanov et al., 2009)'
_computing_publication_material 'Olex2 (Dolomanov et al., 2009)'
_computing_structure_refinement 'ShelXL (Sheldrick, 2015)'
_computing_structure_solution 'ShelXT (Sheldrick, 2015)'
_diffrn_ambient_temperature 293(2)
_diffrn_detector 'CCD plate'
_diffrn_detector_area_resol_mean 16.0874
_diffrn_detector_type Eos
_diffrn_measured_fraction_theta_full 0.995
_diffrn_measured_fraction_theta_max 0.995
_diffrn_measurement_details
;
#__ type_ start__ end____ width___ exp.time_
  1 omega  -44.00   53.00   0.2000    2.5000
omega____ theta____ kappa____ phi______ frames
    -      -20.3095   38.0000  -60.0000 485

#__ type_ start__ end____ width___ exp.time_
  2 omega   14.00   40.00   0.2000    2.5000
omega____ theta____ kappa____ phi______ frames
    -      -20.3095   57.0000  -30.0000 130

#__ type_ start__ end____ width___ exp.time_
  3 omega   28.00   65.00   0.2000    2.5000
omega____ theta____ kappa____ phi______ frames
    -       22.0282  -99.0000  120.0000 185
;
_diffrn_measurement_device 'four-circle diffractometer'
_diffrn_measurement_device_type 'Xcalibur, Eos'
_diffrn_measurement_method '\w scans'
_diffrn_orient_matrix_UB_11 -0.0432188000
_diffrn_orient_matrix_UB_12 0.0449487000
_diffrn_orient_matrix_UB_13 -0.0009022000
_diffrn_orient_matrix_UB_21 -0.0448906000
_diffrn_orient_matrix_UB_22 -0.0429700000
_diffrn_orient_matrix_UB_23 0.0003541000
_diffrn_orient_matrix_UB_31 -0.0013956000
_diffrn_orient_matrix_UB_32 0.0031087000
_diffrn_orient_matrix_UB_33 0.0172171000
_diffrn_radiation_monochromator graphite
_diffrn_radiation_probe x-ray
_diffrn_radiation_type MoK\a
_diffrn_radiation_wavelength 0.71073
_diffrn_reflns_av_R_equivalents 0.0366
_diffrn_reflns_av_unetI/netI 0.0459
_diffrn_reflns_Laue_measured_fraction_full 0.995
_diffrn_reflns_Laue_measured_fraction_max 0.995
_diffrn_reflns_limit_h_max 14
_diffrn_reflns_limit_h_min -10
_diffrn_reflns_limit_k_max 14
_diffrn_reflns_limit_k_min -12
_diffrn_reflns_limit_l_max 51
_diffrn_reflns_limit_l_min -29
_diffrn_reflns_number 14365
_diffrn_reflns_point_group_measured_fraction_full 0.990
_diffrn_reflns_point_group_measured_fraction_max 0.988
_diffrn_reflns_theta_full 25.242
_diffrn_reflns_theta_max 26.369
_diffrn_reflns_theta_min 2.934
_diffrn_source 'Enhance (Mo) X-ray Source'
_exptl_absorpt_coefficient_mu 5.294
_exptl_absorpt_correction_T_max 1.00000
_exptl_absorpt_correction_T_min 0.48695
_exptl_absorpt_correction_type multi-scan
_exptl_absorpt_process_details
;
CrysAlisPro, Agilent Technologies,
Version 1.171.37.35 (release 13-08-2014 CrysAlis171 .NET)
(compiled Aug 13 2014,18:06:01)
Empirical absorption correction using spherical harmonics,
 implemented in SCALE3 ABSPACK scaling algorithm.
;
_exptl_crystal_colour 'clear red'
_exptl_crystal_colour_lustre clear
_exptl_crystal_colour_primary red
_exptl_crystal_density_diffrn 1.656
_exptl_crystal_density_method 'not measured'
_exptl_crystal_description needle-like
_exptl_crystal_F_000 2600
_exptl_crystal_size_max 0.4
_exptl_crystal_size_mid 0.15
_exptl_crystal_size_min 0.15
_refine_diff_density_max 0.898
_refine_diff_density_min -0.565
_refine_diff_density_rms 0.107
_refine_ls_abs_structure_details
;
 Flack x determined using 1801 quotients [(I+)-(I-)]/[(I+)+(I-)]
 (Parsons, Flack and Wagner, Acta Cryst. B69 (2013) 249-259).
;
_refine_ls_abs_structure_Flack 0.044(7)
_refine_ls_extinction_method none
_refine_ls_goodness_of_fit_ref 1.101
_refine_ls_hydrogen_treatment constr
_refine_ls_matrix_type full
_refine_ls_number_parameters 335
_refine_ls_number_reflns 5397
_refine_ls_number_restraints 18
_refine_ls_restrained_S_all 1.114
_refine_ls_R_factor_all 0.0384
_refine_ls_R_factor_gt 0.0349
_refine_ls_shift/su_max 0.001
_refine_ls_shift/su_mean 0.000
_refine_ls_structure_factor_coef Fsqd
_refine_ls_weighting_details 'w=1/[\s^2^(Fo^2^)+(0.0407P)^2^] where P=(Fo^2^+2Fc^2^)/3'
_refine_ls_weighting_scheme calc
_refine_ls_wR_factor_gt 0.0841
_refine_ls_wR_factor_ref 0.0862
_reflns_Friedel_coverage 0.671
_reflns_Friedel_fraction_full 0.983
_reflns_Friedel_fraction_max 0.977
_reflns_number_gt 5020
_reflns_number_total 5397
_reflns_threshold_expression 'I > 2\s(I)'
_cod_data_source_file c8dt03615b2.cif
_cod_data_source_block 180327_s2_xxm
_cod_depositor_comments 'Adding full bibliography for 7049205--7049208.cif.'
_cod_database_code 7049207
_shelx_shelxl_version_number 2014/7
_chemical_oxdiff_formula c12h12n2o3pt1
_shelx_space_group_comment
;
The symmetry employed for this shelxl refinement is uniquely defined
by the following loop, which should always be used as a source of
symmetry information in preference to the above space-group names.
They are only intended as comments.
;
_shelx_estimated_absorpt_t_max 0.504
_shelx_estimated_absorpt_t_min 0.226
_reflns_odcompleteness_completeness 99.42
_reflns_odcompleteness_iscentric 1
_reflns_odcompleteness_theta 26.32
_olex2_refinement_description
;
1. Fixed Uiso
 At 1.2 times of:
  All C(H) groups, All C(H,H) groups
 At 1.5 times of:
  All C(H,H,H) groups, All O(H) groups
2. Uiso/Uaniso restraints and constraints
Uanis(O2) \\sim Ueq, Uanis(C31) \\sim Ueq, Uanis(C32) \\sim Ueq: with sigma of
0.01 and sigma for terminal atoms of 0.02
3.a Riding coordinates:
 O2(H2A)
3.b Secondary CH2 refined with riding coordinates:
 C31(H31A,H31B)
3.c Aromatic/amide H refined with riding coordinates:
 C2(H2), C3(H3), C4(H4), C5(H5), C7(H7), C8(H8), C14(H14), C15(H15), C16(H16),
 C17(H17), C19(H19), C20(H20), C21(H21), C22(H22), C23(H23), C27(H27), C28(H28),
  C29(H29), C30(H30)
3.d Idealised Me refined as rotating group:
 C32(H32A,H32B,H32C)
;
_olex2_submission_special_instructions 'No special instructions were received'

loop_
_space_group_symop_operation_xyz
'x, y, z'
'-x, -y, z+1/2'
'-y, x, z+3/4'
'y, -x, z+1/4'
'-x, y, -z'
'x, -y, -z+1/2'
'y, x, -z+1/4'
'-y, -x, -z+3/4'

loop_
_atom_site_label
_atom_site_type_symbol
_atom_site_fract_x
_atom_site_fract_y
_atom_site_fract_z
_atom_site_U_iso_or_equiv
_atom_site_adp_type
_atom_site_occupancy
_atom_site_site_symmetry_order
_atom_site_calc_flag
_atom_site_refinement_flags_posn
_atom_site_refinement_flags_adp
Pt1 Pt 0.36831(3) 0.97224(3) 0.44670(2) 0.03888(12) Uani 1 1 d . .
O1 O 0.3616(6) 0.7999(5) 0.46359(13) 0.0405(14) Uani 1 1 d . .
N1 N 0.3791(7) 0.8968(6) 0.40211(15) 0.0389(17) Uani 1 1 d . .
N2 N 0.3462(7) 1.0413(7) 0.49081(17) 0.0472(19) Uani 1 1 d . .
C1 C 0.3073(9) 0.9303(8) 0.3764(2) 0.044(2) Uani 1 1 d . .
C2 C 0.2253(11) 1.0156(11) 0.3808(2) 0.062(3) Uani 1 1 d . .
H2 H 0.2195 1.0530 0.4008 0.074 Uiso 1 1 calc R .
C3 C 0.1484(12) 1.0485(12) 0.3550(3) 0.079(4) Uani 1 1 d . .
H3 H 0.0897 1.1040 0.3584 0.094 Uiso 1 1 calc R .
C4 C 0.1631(12) 0.9958(12) 0.3249(3) 0.077(4) Uani 1 1 d . .
H4 H 0.1177 1.0216 0.3075 0.092 Uiso 1 1 calc R .
C5 C 0.2387(12) 0.9109(13) 0.3202(3) 0.073(4) Uani 1 1 d . .
H5 H 0.2430 0.8739 0.3000 0.088 Uiso 1 1 calc R .
C6 C 0.3138(11) 0.8757(10) 0.3458(2) 0.057(3) Uani 1 1 d . .
C7 C 0.3960(13) 0.7845(11) 0.3423(2) 0.073(4) Uani 1 1 d . .
H7 H 0.4074 0.7490 0.3221 0.087 Uiso 1 1 calc R .
C8 C 0.4573(11) 0.7494(9) 0.3680(2) 0.061(3) Uani 1 1 d . .
H8 H 0.5074 0.6854 0.3659 0.073 Uiso 1 1 calc R .
C9 C 0.4489(9) 0.8060(8) 0.3984(2) 0.043(2) Uani 1 1 d . .
C10 C 0.5187(9) 0.7587(8) 0.42644(19) 0.041(2) Uani 1 1 d . .
C11 C 0.4648(9) 0.7517(7) 0.45834(18) 0.036(2) Uani 1 1 d . .
C12 C 0.5272(8) 0.6925(7) 0.48262(18) 0.0363(19) Uani 1 1 d . .
C13 C 0.6374(8) 0.6420(7) 0.47634(18) 0.0358(18) Uani 1 1 d . .
C14 C 0.7004(9) 0.5801(8) 0.5010(2) 0.043(2) Uani 1 1 d . .
H14 H 0.6671 0.5714 0.5215 0.051 Uiso 1 1 calc R .
C15 C 0.8072(10) 0.5340(10) 0.4951(3) 0.060(3) Uani 1 1 d . .
H15 H 0.8469 0.4938 0.5114 0.072 Uiso 1 1 calc R .
C16 C 0.8597(11) 0.5470(12) 0.4635(3) 0.072(3) Uani 1 1 d . .
H16 H 0.9337 0.5161 0.4593 0.086 Uiso 1 1 calc R .
C17 C 0.8000(11) 0.6050(11) 0.4400(3) 0.068(3) Uani 1 1 d . .
H17 H 0.8334 0.6136 0.4194 0.082 Uiso 1 1 calc R .
C18 C 0.6893(8) 0.6520(8) 0.4460(2) 0.044(2) Uani 1 1 d . .
C19 C 0.6257(9) 0.7098(8) 0.4213(2) 0.046(2) Uani 1 1 d . .
H19 H 0.6585 0.7147 0.4006 0.055 Uiso 1 1 calc R .
C20 C 0.3207(10) 0.9788(11) 0.5171(2) 0.060(3) Uani 1 1 d . .
H20 H 0.3185 0.8974 0.5155 0.072 Uiso 1 1 calc R .
C21 C 0.2976(10) 1.0297(13) 0.5466(2) 0.068(3) Uani 1 1 d . .
H21 H 0.2825 0.9840 0.5649 0.082 Uiso 1 1 calc R .
C22 C 0.2972(11) 1.1501(14) 0.5485(3) 0.080(4) Uani 1 1 d . .
H22 H 0.2806 1.1868 0.5682 0.096 Uiso 1 1 calc R .
C23 C 0.3208(11) 1.2155(11) 0.5217(3) 0.066(3) Uani 1 1 d . .
H23 H 0.3181 1.2970 0.5230 0.079 Uiso 1 1 calc R .
C24 C 0.3492(9) 1.1614(9) 0.4924(2) 0.051(3) Uani 1 1 d . .
C25 C 0.3864(10) 1.2160(9) 0.4619(2) 0.052(2) Uani 1 1 d . .
C26 C 0.3971(9) 1.1392(9) 0.4354(2) 0.049(2) Uani 1 1 d . .
C27 C 0.4419(9) 1.1854(8) 0.4070(2) 0.050(3) Uani 1 1 d . .
H27 H 0.4514 1.1378 0.3888 0.061 Uiso 1 1 calc R .
C28 C 0.4724(12) 1.3020(9) 0.4056(3) 0.065(3) Uani 1 1 d . .
H28 H 0.5030 1.3312 0.3863 0.078 Uiso 1 1 calc R .
C29 C 0.4599(12) 1.3781(10) 0.4317(3) 0.071(3) Uani 1 1 d . .
H29 H 0.4826 1.4563 0.4301 0.086 Uiso 1 1 calc R .
C30 C 0.4142(12) 1.3358(10) 0.4594(3) 0.069(3) Uani 1 1 d . .
H30 H 0.4009 1.3857 0.4769 0.082 Uiso 1 1 calc R .
O2 O 0.6736(13) 1.0203(17) 0.3565(3) 0.190(7) Uani 1 1 d . U
H2A H 0.6243 1.0657 0.3492 0.286 Uiso 1 1 d R .
C31 C 0.7016(17) 0.9000(18) 0.3256(4) 0.126(6) Uani 1 1 d . U
H31A H 0.7404 0.8345 0.3362 0.151 Uiso 1 1 calc R .
H31B H 0.6274 0.8724 0.3169 0.151 Uiso 1 1 calc R .
C32 C 0.7823(19) 0.9484(14) 0.2965(5) 0.140(7) Uani 1 1 d . U
H32A H 0.7333 0.9734 0.2788 0.210 Uiso 1 1 calc GR .
H32B H 0.8338 0.8871 0.2892 0.210 Uiso 1 1 calc GR .
H32C H 0.8280 1.0136 0.3042 0.210 Uiso 1 1 calc GR .

loop_
_atom_site_aniso_label
_atom_site_aniso_U_11
_atom_site_aniso_U_22
_atom_site_aniso_U_33
_atom_site_aniso_U_23
_atom_site_aniso_U_13
_atom_site_aniso_U_12
Pt1 0.0501(2) 0.03702(19) 0.02950(16) -0.00109(14) -0.00411(16) 0.00543(17)
O1 0.047(4) 0.041(3) 0.033(3) 0.003(3) -0.004(3) 0.007(3)
N1 0.056(5) 0.037(4) 0.024(3) 0.002(3) -0.005(3) 0.000(4)
N2 0.053(5) 0.047(5) 0.042(4) -0.007(4) -0.005(4) 0.015(4)
C1 0.053(6) 0.045(5) 0.035(4) 0.003(4) -0.009(4) 0.002(5)
C2 0.078(8) 0.064(7) 0.043(5) 0.009(5) -0.013(5) -0.014(7)
C3 0.068(8) 0.090(10) 0.078(8) 0.024(7) -0.027(7) 0.002(8)
C4 0.092(10) 0.086(10) 0.053(7) 0.016(7) -0.032(7) -0.002(8)
C5 0.094(10) 0.086(10) 0.041(6) 0.002(6) -0.019(6) -0.002(8)
C6 0.090(8) 0.048(6) 0.033(5) 0.002(5) -0.016(5) -0.003(6)
C7 0.122(11) 0.080(8) 0.016(4) -0.001(5) -0.013(5) -0.004(8)
C8 0.105(10) 0.047(6) 0.031(5) -0.005(4) -0.001(5) 0.020(6)
C9 0.063(7) 0.034(5) 0.033(4) 0.006(4) -0.003(4) 0.002(5)
C10 0.060(6) 0.038(5) 0.024(4) -0.002(4) 0.005(4) 0.001(5)
C11 0.054(5) 0.029(4) 0.024(4) -0.005(3) -0.002(4) -0.003(4)
C12 0.045(5) 0.034(4) 0.030(4) -0.003(3) 0.001(4) -0.004(4)
C13 0.045(5) 0.031(4) 0.031(4) -0.007(3) -0.002(4) -0.002(4)
C14 0.056(7) 0.039(4) 0.033(4) -0.001(4) 0.001(4) 0.003(5)
C15 0.059(7) 0.061(6) 0.060(6) 0.004(6) -0.012(5) 0.011(6)
C16 0.059(7) 0.093(10) 0.064(7) -0.008(7) 0.011(6) 0.018(7)
C17 0.068(7) 0.092(9) 0.045(6) 0.000(6) 0.012(5) 0.017(7)
C18 0.048(5) 0.044(5) 0.041(5) -0.006(4) 0.003(4) 0.001(4)
C19 0.061(6) 0.048(5) 0.028(4) 0.004(4) 0.015(4) 0.003(5)
C20 0.070(7) 0.065(7) 0.046(5) -0.004(5) 0.002(5) 0.010(6)
C21 0.069(8) 0.094(9) 0.042(6) -0.015(6) 0.003(5) 0.014(7)
C22 0.072(8) 0.110(12) 0.058(7) -0.043(8) 0.001(6) 0.024(8)
C23 0.067(8) 0.062(7) 0.069(8) -0.017(6) -0.009(6) 0.020(6)
C24 0.051(6) 0.050(6) 0.053(6) -0.018(5) -0.013(5) 0.007(5)
C25 0.054(6) 0.041(5) 0.061(6) -0.006(5) -0.011(5) 0.008(5)
C26 0.058(6) 0.047(5) 0.042(5) 0.017(5) -0.015(4) 0.006(5)
C27 0.065(7) 0.038(5) 0.049(5) 0.003(4) -0.015(5) -0.001(5)
C28 0.082(8) 0.048(6) 0.064(7) 0.019(5) -0.018(7) -0.007(7)
C29 0.082(9) 0.048(6) 0.084(8) 0.011(6) -0.030(7) 0.002(7)
C30 0.087(9) 0.048(6) 0.070(8) -0.007(6) -0.024(7) 0.017(6)
O2 0.200(13) 0.293(17) 0.078(7) 0.032(9) 0.026(8) 0.137(13)
C31 0.108(10) 0.126(11) 0.142(11) 0.024(9) -0.020(9) -0.001(9)
C32 0.171(17) 0.064(9) 0.185(16) -0.022(11) 0.022(14) 0.022(10)

loop_
_atom_type_symbol
_atom_type_description
_atom_type_scat_dispersion_real
_atom_type_scat_dispersion_imag
_atom_type_scat_source
C C 0.0033 0.0016 'International Tables Vol C Tables 4.2.6.8 and 6.1.1.4'
H H 0.0000 0.0000 'International Tables Vol C Tables 4.2.6.8 and 6.1.1.4'
N N 0.0061 0.0033 'International Tables Vol C Tables 4.2.6.8 and 6.1.1.4'
O O 0.0106 0.0060 'International Tables Vol C Tables 4.2.6.8 and 6.1.1.4'
Pt Pt -1.7033 8.3905 'International Tables Vol C Tables 4.2.6.8 and 6.1.1.4'

loop_
_geom_angle_atom_site_label_1
_geom_angle_atom_site_label_2
_geom_angle_atom_site_label_3
_geom_angle
_geom_angle_site_symmetry_3
N1 Pt1 O1 84.5(3) .
N2 Pt1 O1 93.7(3) .
N2 Pt1 N1 175.8(3) .
C26 Pt1 O1 170.6(3) .
C26 Pt1 N1 100.7(3) .
C26 Pt1 N2 81.6(4) .
C11 O1 Pt1 107.8(5) .
C1 N1 Pt1 122.4(6) .
C9 N1 Pt1 118.4(6) .
C9 N1 C1 118.9(7) .
C20 N2 Pt1 123.9(7) .
C20 N2 C24 120.1(9) .
C24 N2 Pt1 115.8(6) .
N1 C1 C6 121.9(9) .
C2 C1 N1 120.0(9) .
C2 C1 C6 118.1(9) .
C1 C2 C3 120.9(11) .
C4 C3 C2 118.3(13) .
C5 C4 C3 122.3(11) .
C4 C5 C6 119.7(12) .
C1 C6 C5 120.6(11) .
C1 C6 C7 117.0(9) .
C7 C6 C5 122.4(10) .
C8 C7 C6 119.4(10) .
C7 C8 C9 122.1(11) .
N1 C9 C8 120.4(8) .
N1 C9 C10 121.0(8) .
C8 C9 C10 118.6(9) .
C11 C10 C9 119.3(9) .
C19 C10 C9 120.4(8) .
C19 C10 C11 119.9(8) .
O1 C11 C10 120.3(8) .
O1 C11 C12 122.6(8) .
C12 C11 C10 117.1(9) .
C11 C12 C12 116.8(9) 5_656
C11 C12 C13 121.4(8) .
C13 C12 C12 121.6(9) 5_656
C12 C13 C14 121.5(8) .
C18 C13 C12 120.9(8) .
C18 C13 C14 117.6(8) .
C15 C14 C13 121.4(9) .
C14 C15 C16 119.9(9) .
C17 C16 C15 119.1(10) .
C16 C17 C18 121.0(10) .
C13 C18 C17 121.1(9) .
C13 C18 C19 117.8(8) .
C17 C18 C19 121.1(9) .
C10 C19 C18 122.9(8) .
N2 C20 C21 122.4(12) .
C20 C21 C22 118.2(12) .
C23 C22 C21 120.2(11) .
C22 C23 C24 120.3(12) .
N2 C24 C23 118.6(10) .
N2 C24 C25 113.0(8) .
C23 C24 C25 128.4(10) .
C26 C25 C24 115.2(9) .
C26 C25 C30 121.9(11) .
C30 C25 C24 122.8(10) .
C25 C26 Pt1 113.7(7) .
C27 C26 Pt1 128.7(8) .
C27 C26 C25 116.9(10) .
C28 C27 C26 119.8(10) .
C27 C28 C29 123.1(12) .
C30 C29 C28 118.1(11) .
C29 C30 C25 120.0(11) .
C32 C31 O2 110.3(14) .

loop_
_geom_bond_atom_site_label_1
_geom_bond_atom_site_label_2
_geom_bond_distance
_geom_bond_site_symmetry_2
Pt1 O1 2.084(6) .
Pt1 N1 2.027(6) .
Pt1 N2 1.991(7) .
Pt1 C26 1.985(10) .
O1 C11 1.316(11) .
N1 C1 1.390(11) .
N1 C9 1.314(12) .
N2 C20 1.327(13) .
N2 C24 1.371(12) .
C1 C2 1.360(15) .
C1 C6 1.404(13) .
C2 C3 1.423(15) .
C3 C4 1.384(18) .
C4 C5 1.311(19) .
C5 C6 1.414(15) .
C6 C7 1.407(17) .
C7 C8 1.329(14) .
C8 C9 1.407(12) .
C9 C10 1.501(12) .
C10 C11 1.450(11) .
C10 C19 1.356(13) .
C11 C12 1.398(12) .
C12 C12 1.557(16) 5_656
C12 C13 1.405(13) .
C13 C14 1.427(12) .
C13 C18 1.384(12) .
C14 C15 1.347(14) .
C15 C16 1.435(14) .
C16 C17 1.356(16) .
C17 C18 1.392(14) .
C18 C19 1.409(13) .
C20 C21 1.368(13) .
C21 C22 1.374(18) .
C22 C23 1.354(17) .
C23 C24 1.390(14) .
C24 C25 1.461(15) .
C25 C26 1.402(14) .
C25 C30 1.405(15) .
C26 C27 1.379(13) .
C27 C28 1.374(14) .
C28 C29 1.386(16) .
C29 C30 1.340(16) .
O2 C31 1.89(2) .
C31 C32 1.61(2) .

loop_
_geom_torsion_atom_site_label_1
_geom_torsion_atom_site_label_2
_geom_torsion_atom_site_label_3
_geom_torsion_atom_site_label_4
_geom_torsion
_geom_torsion_site_symmetry_1
_geom_torsion_site_symmetry_4
Pt1 O1 C11 C10 -50.5(9) . .
Pt1 O1 C11 C12 129.3(7) . .
Pt1 N1 C1 C2 -0.7(13) . .
Pt1 N1 C1 C6 -178.6(8) . .
Pt1 N1 C9 C8 178.7(8) . .
Pt1 N1 C9 C10 0.3(12) . .
Pt1 N2 C20 C21 -175.1(8) . .
Pt1 N2 C24 C23 172.6(8) . .
Pt1 N2 C24 C25 -9.0(11) . .
Pt1 C26 C27 C28 -169.9(9) . .
O1 C11 C12 C12 -3.8(11) . 5_656
O1 C11 C12 C13 -179.9(8) . .
N1 C1 C2 C3 -178.0(10) . .
N1 C1 C6 C5 179.4(10) . .
N1 C1 C6 C7 0.5(16) . .
N1 C9 C10 C11 40.3(13) . .
N1 C9 C10 C19 -147.7(10) . .
N2 C20 C21 C22 2.2(18) . .
N2 C24 C25 C26 8.2(13) . .
N2 C24 C25 C30 -169.4(10) . .
C1 N1 C9 C8 4.9(14) . .
C1 N1 C9 C10 -173.5(9) . .
C1 C2 C3 C4 -3.4(19) . .
C1 C6 C7 C8 4.2(18) . .
C2 C1 C6 C5 1.4(17) . .
C2 C1 C6 C7 -177.5(11) . .
C2 C3 C4 C5 5(2) . .
C3 C4 C5 C6 -4(2) . .
C4 C5 C6 C1 1(2) . .
C4 C5 C6 C7 179.4(13) . .
C5 C6 C7 C8 -174.6(13) . .
C6 C1 C2 C3 0.1(17) . .
C6 C7 C8 C9 -4.6(19) . .
C7 C8 C9 N1 -0.1(18) . .
C7 C8 C9 C10 178.3(11) . .
C8 C9 C10 C11 -138.1(10) . .
C8 C9 C10 C19 33.9(14) . .
C9 N1 C1 C2 172.9(10) . .
C9 N1 C1 C6 -5.1(15) . .
C9 C10 C11 O1 -8.7(12) . .
C9 C10 C11 C12 171.5(8) . .
C9 C10 C19 C18 -172.5(9) . .
C10 C11 C12 C12 176.0(7) . 5_656
C10 C11 C12 C13 -0.1(12) . .
C11 C10 C19 C18 -0.5(15) . .
C11 C12 C13 C14 -179.0(8) . .
C11 C12 C13 C18 1.8(13) . .
C12 C12 C13 C14 5.0(12) 5_656 .
C12 C12 C13 C18 -174.1(7) 5_656 .
C12 C13 C14 C15 -178.5(9) . .
C12 C13 C18 C17 178.1(10) . .
C12 C13 C18 C19 -2.8(13) . .
C13 C14 C15 C16 0.1(16) . .
C13 C18 C19 C10 2.2(15) . .
C14 C13 C18 C17 -1.1(14) . .
C14 C13 C18 C19 178.0(8) . .
C14 C15 C16 C17 -0.6(19) . .
C15 C16 C17 C18 0(2) . .
C16 C17 C18 C13 0.7(18) . .
C16 C17 C18 C19 -178.4(12) . .
C17 C18 C19 C10 -178.7(11) . .
C18 C13 C14 C15 0.7(14) . .
C19 C10 C11 O1 179.3(8) . .
C19 C10 C11 C12 -0.5(13) . .
C20 N2 C24 C23 -2.3(15) . .
C20 N2 C24 C25 176.0(9) . .
C20 C21 C22 C23 -0.9(19) . .
C21 C22 C23 C24 -2.0(19) . .
C22 C23 C24 N2 3.6(17) . .
C22 C23 C24 C25 -174.5(11) . .
C23 C24 C25 C26 -173.6(11) . .
C23 C24 C25 C30 8.8(18) . .
C24 N2 C20 C21 -0.5(17) . .
C24 C25 C26 Pt1 -3.6(12) . .
C24 C25 C26 C27 -174.5(9) . .
C24 C25 C30 C29 172.8(11) . .
C25 C26 C27 C28 -0.6(15) . .
C26 C25 C30 C29 -4.6(18) . .
C26 C27 C28 C29 -0.4(18) . .
C27 C28 C29 C30 -1(2) . .
C28 C29 C30 C25 3.4(18) . .
C30 C25 C26 Pt1 174.0(8) . .
C30 C25 C26 C27 3.1(15) . .
